data_2222103
loop_
_publ_author_name
'Gabro, Milad'
'Lalancette, Roger A.'
'Bernal, Ivan'

_publ_section_title
;
 Ethylenediammonium dichloride
;
_journal_coeditor_code LH2823
_journal_issue 6
_journal_name_full 'Acta Crystallographica Section E'
_journal_page_first o1352
_journal_paper_doi 10.1107/S1600536809018327
_journal_volume 65
_journal_year 2009
_chemical_formula_iupac 'C2 H10 N2 2+, 2Cl -'
_chemical_formula_moiety 'C2 H10 N2 2+, 2(Cl -)'
_chemical_formula_sum 'C2 H10 Cl2 N2'
_chemical_formula_weight 133.02
_chemical_name_common 'Ethylenediammonium dichloride'
_chemical_name_systematic
;
Ethylenediammonium dichloride
;
_space_group_IT_number 14
_symmetry_cell_setting monoclinic
_symmetry_space_group_name_Hall '-P 2ybc'
_symmetry_space_group_name_H-M 'P 1 21/c 1'
_atom_sites_solution_hydrogens geom
_atom_sites_solution_primary direct
_atom_sites_solution_secondary difmap
_audit_creation_method SHELXL-97
_cell_angle_alpha 90.00
_cell_angle_beta 91.192(2)
_cell_angle_gamma 90.00
_cell_formula_units_Z 2
_cell_length_a 4.3807(3)
_cell_length_b 6.8569(4)
_cell_length_c 9.9464(5)
_cell_measurement_reflns_used 1684
_cell_measurement_temperature 100(2)
_cell_measurement_theta_max 67.38
_cell_measurement_theta_min 4.45
_cell_volume 298.71(3)
_computing_cell_refinement 'APEX2 (Bruker, 2006)'
_computing_data_collection 'APEX2 (Bruker, 2006)'
_computing_data_reduction 'SAINT (Bruker, 2005)'
_computing_molecular_graphics 'SHELXTL (Sheldrick, 2008)'
_computing_publication_material 'SHELXTL (Sheldrick, 2008)'
_computing_structure_refinement 'SHELXTL (Sheldrick, 2008)'
_computing_structure_solution 'SHELXTL (Sheldrick, 2008)'
_diffrn_ambient_temperature 100(2)
_diffrn_measured_fraction_theta_full 0.967
_diffrn_measured_fraction_theta_max 0.967
_diffrn_measurement_device_type 'Bruker SMART CCD APEXII area-detector'
_diffrn_measurement_method '\f and \w'
_diffrn_radiation_monochromator graphite
_diffrn_radiation_source 'fine-focus sealed tube'
_diffrn_radiation_type CuK\a
_diffrn_radiation_wavelength 1.54178
_diffrn_reflns_av_R_equivalents 0.022
_diffrn_reflns_av_sigmaI/netI 0.026
_diffrn_reflns_limit_h_max 4
_diffrn_reflns_limit_h_min -5
_diffrn_reflns_limit_k_max 8
_diffrn_reflns_limit_k_min -8
_diffrn_reflns_limit_l_max 11
_diffrn_reflns_limit_l_min -11
_diffrn_reflns_number 1654
_diffrn_reflns_theta_full 67.75
_diffrn_reflns_theta_max 67.75
_diffrn_reflns_theta_min 7.85
_diffrn_standards_decay_% 0
_diffrn_standards_number 0
_exptl_absorpt_coefficient_mu 8.712
_exptl_absorpt_correction_T_max 0.090
_exptl_absorpt_correction_T_min 0.085
_exptl_absorpt_correction_type multi-scan
_exptl_absorpt_process_details '(SADABS; Sheldrick, 2001)'
_exptl_crystal_colour colourless
_exptl_crystal_density_diffrn 1.479
_exptl_crystal_density_method 'not measured'
_exptl_crystal_description parallelepiped
_exptl_crystal_F_000 140
_exptl_crystal_size_max 0.45
_exptl_crystal_size_mid 0.30
_exptl_crystal_size_min 0.29
_refine_diff_density_max 0.41
_refine_diff_density_min -0.31
_refine_ls_extinction_coef 0.066(5)
_refine_ls_extinction_expression Fc^*^=kFc[1+0.001xFc^2^\l^3^/sin(2\q)]^-1/4^
_refine_ls_extinction_method 'SHELXTL (Sheldrick, 2008)'
_refine_ls_goodness_of_fit_ref 1.15
_refine_ls_hydrogen_treatment refxyz
_refine_ls_matrix_type full
_refine_ls_number_parameters 44
_refine_ls_number_reflns 521
_refine_ls_number_restraints 0
_refine_ls_restrained_S_all 1.15
_refine_ls_R_factor_all 0.028
_refine_ls_R_factor_gt 0.028
_refine_ls_shift/su_max 0.00
_refine_ls_shift/su_mean 0.00
_refine_ls_structure_factor_coef Fsqd
_refine_ls_weighting_details 'calc w=1/[\s^2^(Fo^2^)+(0.0415P)^2^+0.1865P] where P=(Fo^2^+2Fc^2^)/3'
_refine_ls_weighting_scheme calc
_refine_ls_wR_factor_gt 0.070
_refine_ls_wR_factor_ref 0.070
_reflns_number_gt 520
_reflns_number_total 521
_reflns_threshold_expression I>2\s(I)
_cod_data_source_file lh2823.cif
_cod_data_source_block I
_cod_depositor_comments
;
The following automatic conversions were performed:
'_symmetry_cell_setting' value 'Monoclinic' changed to 'monoclinic'
according to '/home/saulius/struct/CIF-dictionaries/cif_core.dic'
dictionary named 'cif_core.dic' version 2.4.1 from 2010-06-29.

Automatic conversion script
Id: cif_fix_enum 1527 2010-12-29 10:47:43Z saulius 

The following automatic conversions were performed:

'_symmetry_cell_setting' value 'Monoclinic' changed to 'monoclinic'
according to /home/saulius/struct/CIF-dictionaries/cif_core.dic
dictionary named 'cif_core.dic' version 2.4.1 from 2010-06-29.

Automatic conversion script
Id: cif_fix_values 1715 2011-07-08 13:25:40Z adriana 
;
_cod_original_sg_symbol_H-M 'P 21/c'
_cod_database_code 2222103
_cod_database_fobs_code 2222103

loop_
_symmetry_equiv_pos_as_xyz
'x, y, z'
'-x, y+1/2, -z+1/2'
'-x, -y, -z'
'x, -y-1/2, z-1/2'

loop_
_atom_site_type_symbol
_atom_site_label
_atom_site_fract_x
_atom_site_fract_y
_atom_site_fract_z
_atom_site_U_iso_or_equiv
_atom_site_adp_type
_atom_site_calc_flag
_atom_site_refinement_flags
_atom_site_occupancy
_atom_site_disorder_assembly
_atom_site_disorder_group
Cl Cl1 0.91302(8) 0.07997(5) 0.67014(3) 0.0043(3) Uani d . 1 . .
C C1 0.3856(4) 0.0762(2) 0.97532(18) 0.0037(4) Uani d . 1 . .
H H1A 0.254(5) 0.019(3) 0.903(2) 0.004 Uiso d . 1 . .
H H1B 0.269(5) 0.131(3) 1.047(2) 0.004 Uiso d . 1 . .
N N1 0.5508(3) 0.2442(2) 0.91610(14) 0.0044(4) Uani d . 1 . .
H H1C 0.660(5) 0.305(3) 0.983(2) 0.007 Uiso d . 1 . .
H H1D 0.444(5) 0.328(4) 0.885(2) 0.007 Uiso d . 1 . .
H H1E 0.654(5) 0.206(3) 0.845(2) 0.007 Uiso d . 1 . .

loop_
_atom_site_aniso_label
_atom_site_aniso_U_11
_atom_site_aniso_U_22
_atom_site_aniso_U_33
_atom_site_aniso_U_12
_atom_site_aniso_U_13
_atom_site_aniso_U_23
Cl1 0.0057(3) 0.0048(3) 0.0023(3) -0.00036(11) -0.00138(18) -0.00050(11)
C1 0.0017(8) 0.0051(9) 0.0041(8) -0.0003(6) -0.0013(7) 0.0001(5)
N1 0.0067(7) 0.0032(7) 0.0031(7) 0.0013(6) -0.0015(6) 0.0009(5)

loop_
_atom_type_symbol
_atom_type_description
_atom_type_scat_dispersion_real
_atom_type_scat_dispersion_imag
_atom_type_scat_source
C C 0.0181 0.0091 'International Tables Vol C Tables 4.2.6.8 and 6.1.1.4'
H H 0.0000 0.0000 'International Tables Vol C Tables 4.2.6.8 and 6.1.1.4'
Cl Cl 0.3639 0.7018 'International Tables Vol C Tables 4.2.6.8 and 6.1.1.4'
N N 0.0311 0.0180 'International Tables Vol C Tables 4.2.6.8 and 6.1.1.4'

loop_
_geom_angle_atom_site_label_1
_geom_angle_atom_site_label_2
_geom_angle_atom_site_label_3
_geom_angle_site_symmetry_1
_geom_angle_site_symmetry_3
_geom_angle
_geom_angle_publ_flag
N1 C1 C1 . 3_657 109.68(18) ?
N1 C1 H1A . . 107.3(12) ?
C1 C1 H1A 3_657 . 109.4(13) ?
N1 C1 H1B . . 105.1(13) ?
C1 C1 H1B 3_657 . 112.8(13) ?
H1A C1 H1B . . 112.3(17) ?
C1 N1 H1C . . 108.8(13) ?
C1 N1 H1D . . 114.8(16) ?
H1C N1 H1D . . 104(2) ?
C1 N1 H1E . . 110.4(15) ?
H1C N1 H1E . . 116(2) ?
H1D N1 H1E . . 102(2) ?

loop_
_geom_bond_atom_site_label_1
_geom_bond_atom_site_label_2
_geom_bond_site_symmetry_2
_geom_bond_distance
_geom_bond_publ_flag
C1 N1 . 1.488(2) ?
C1 C1 3_657 1.522(3) ?
C1 H1A . 0.99(2) ?
C1 H1B . 0.96(2) ?
N1 H1C . 0.91(2) ?
N1 H1D . 0.80(3) ?
N1 H1E . 0.89(2) ?

loop_
_geom_hbond_atom_site_label_D
_geom_hbond_atom_site_label_H
_geom_hbond_atom_site_label_A
_geom_hbond_site_symmetry_A
_geom_hbond_distance_DH
_geom_hbond_distance_HA
_geom_hbond_distance_DA
_geom_hbond_angle_DHA
_geom_hbond_publ_flag
N1 H1E Cl1 1_555 0.89(2) 2.27(2) 3.1514(15) 175(2) yes
N1 H1D Cl1 2_656 0.80(3) 2.39(3) 3.1770(15) 170(2) yes
N1 H1C Cl1 4_566 0.91(2) 2.29(2) 3.1922(15) 171(2) yes
